data_2203275
loop_
_publ_author_name
'Xin-Hua Li'
'Feng-Yi Xia'
'Hong-Ping Xiao'
'Mao-Lin Hu'

_publ_section_title
;
Hexaaquacopper(II) diperchlorate dihydrate
;
_journal_issue 3
_journal_name_full 'Acta Crystallographica, Section E'
_journal_page_first i31
_journal_page_last i32
_journal_paper_doi 10.1107/S1600536804002168
_journal_volume 60
_journal_year 2004
_chemical_formula_iupac '[Cu (H2 O)6] (Cl O4)2, 2H2 O'
_chemical_formula_moiety 'H12 Cu O6 2+, 2Cl O4 1-, 2H2 O'
_chemical_formula_sum 'Cl2 Cu H16 O16'
_chemical_formula_weight 406.57
_chemical_name_systematic
;
Hexaaquacopper(II) diperchlorate dihydrate
;
_space_group_IT_number 14
_symmetry_cell_setting monoclinic
_symmetry_space_group_name_Hall '-P 2ybc'
_symmetry_space_group_name_H-M 'P 1 21/c 1'
_atom_sites_solution_hydrogens geom
_atom_sites_solution_primary direct
_atom_sites_solution_secondary difmap
_audit_creation_method SHELXL-97
_cell_angle_alpha 90.00
_cell_angle_beta 106.146(2)
_cell_angle_gamma 90.00
_cell_formula_units_Z 2
_cell_length_a 6.2908(3)
_cell_length_b 12.4043(6)
_cell_length_c 9.2181(5)
_cell_measurement_reflns_used 3539
_cell_measurement_temperature 273(2)
_cell_measurement_theta_max 25.19
_cell_measurement_theta_min 2.83
_cell_volume 690.94(6)
_computing_cell_refinement SMART
_computing_data_collection 'SMART (Bruker, 2002)'
_computing_data_reduction 'SAINT (Bruker, 2002)'
_computing_molecular_graphics 'SHELXTL and ORTEPII (Johnson, 1976)'
_computing_publication_material SHELXTL
_computing_structure_refinement SHELXTL
_computing_structure_solution 'SHELXTL (Bruker, 2002)'
_diffrn_ambient_temperature 273(2)
_diffrn_measured_fraction_theta_full 0.999
_diffrn_measured_fraction_theta_max 0.999
_diffrn_measurement_device_type 'Bruker APEX area-detector'
_diffrn_measurement_method '\f and \w'
_diffrn_radiation_monochromator graphite
_diffrn_radiation_source 'fine-focus sealed tube'
_diffrn_radiation_type MoK\a
_diffrn_radiation_wavelength 0.71073
_diffrn_reflns_av_R_equivalents 0.0155
_diffrn_reflns_av_sigmaI/netI 0.0163
_diffrn_reflns_limit_h_max 7
_diffrn_reflns_limit_h_min -5
_diffrn_reflns_limit_k_max 14
_diffrn_reflns_limit_k_min -14
_diffrn_reflns_limit_l_max 11
_diffrn_reflns_limit_l_min -10
_diffrn_reflns_number 3539
_diffrn_reflns_theta_full 25.19
_diffrn_reflns_theta_max 25.19
_diffrn_reflns_theta_min 2.83
_diffrn_standards_decay_% 0
_diffrn_standards_interval_time 0
_diffrn_standards_number 0
_exptl_absorpt_coefficient_mu 2.045
_exptl_absorpt_correction_T_max 0.5553
_exptl_absorpt_correction_T_min 0.2900
_exptl_absorpt_correction_type multi-scan
_exptl_absorpt_process_details '(SADABS; Bruker, 2002)'
_exptl_crystal_colour 'Pale blue'
_exptl_crystal_density_diffrn 1.954
_exptl_crystal_density_method 'not measured'
_exptl_crystal_description Prism
_exptl_crystal_F_000 414
_exptl_crystal_size_max 0.60
_exptl_crystal_size_mid 0.52
_exptl_crystal_size_min 0.29
_refine_diff_density_max 0.472
_refine_diff_density_min -0.603
_refine_ls_extinction_method none
_refine_ls_goodness_of_fit_ref 1.171
_refine_ls_hydrogen_treatment constr
_refine_ls_matrix_type full
_refine_ls_number_parameters 88
_refine_ls_number_reflns 1244
_refine_ls_number_restraints 8
_refine_ls_restrained_S_all 1.168
_refine_ls_R_factor_all 0.0331
_refine_ls_R_factor_gt 0.0325
_refine_ls_shift/su_max 0.000
_refine_ls_shift/su_mean 0.000
_refine_ls_structure_factor_coef Fsqd
_refine_ls_weighting_details 'calc w = 1/[\s^2^(Fo^2^)+(0.0626P)^2^+0.7948P] where P = (Fo^2^+2Fc^2^)/3'
_refine_ls_weighting_scheme calc
_refine_ls_wR_factor_gt 0.1044
_refine_ls_wR_factor_ref 0.1048
_reflns_number_gt 1214
_reflns_number_total 1244
_reflns_threshold_expression I>2\s(I)
_cod_depositor_comments
;
The following automatic conversions were performed:
'_symmetry_cell_setting' value 'Monoclinic' changed to 'monoclinic'
according to '/home/saulius/struct/CIF-dictionaries/cif_core.dic'
dictionary named 'cif_core.dic' version 2.4.1 from 2010-06-29.

Automatic conversion script
Id: cif_fix_enum 1527 2010-12-29 10:47:43Z saulius 
;
_cod_original_sg_symbol_H-M 'P 21/c'
_cod_database_code 2203275

loop_
_symmetry_equiv_pos_as_xyz
'x, y, z'
'-x, y+1/2, -z+1/2'
'-x, -y, -z'
'x, -y-1/2, z-1/2'

loop_
_atom_site_label
_atom_site_fract_x
_atom_site_fract_y
_atom_site_fract_z
_atom_site_U_iso_or_equiv
_atom_site_adp_type
_atom_site_calc_flag
_atom_site_refinement_flags
_atom_site_occupancy
_atom_site_type_symbol
Cu1 1.0000 0.0000 0.0000 0.0194(2) Uani d S 1 Cu
Cl1 0.74453(12) 0.36091(6) 0.90881(8) 0.0260(3) Uani d . 1 Cl
O1 0.5995(4) 0.26775(19) 0.9139(3) 0.0362(6) Uani d . 1 O
O2 0.6316(4) 0.42973(17) 0.7792(2) 0.0300(5) Uani d . 1 O
O3 0.7804(5) 0.4235(2) 1.0475(3) 0.0447(7) Uani d . 1 O
O4 0.9570(4) 0.32161(19) 0.8897(3) 0.0339(5) Uani d . 1 O
O5 0.7163(3) 0.06506(17) 0.0041(2) 0.0262(5) Uani d D 1 O
H5A 0.6868 0.0626 0.0849 0.039 Uiso d RD 1 H
H5 0.6891 0.1271 -0.0256 0.039 Uiso d RD 1 H
O6 0.9682(4) -0.10908(18) 0.1646(2) 0.0322(5) Uani d D 1 O
H6A 1.0390 -0.0979 0.2517 0.048 Uiso d RD 1 H
H6 0.9932 -0.1702 0.1408 0.048 Uiso d RD 1 H
O7 1.1744(4) 0.1157(2) 0.1737(3) 0.0349(6) Uani d D 1 O
H7A 1.1137 0.1247 0.2397 0.052 Uiso d RD 1 H
H7 1.3034 0.0999 0.2118 0.052 Uiso d RD 1 H
O8 0.6414(5) 0.6512(2) 0.8670(3) 0.0463(7) Uani d D 1 O
H8A 0.6319 0.5872 0.8416 0.070 Uiso d RD 1 H
H8 0.5989 0.6931 0.7947 0.070 Uiso d RD 1 H

loop_
_atom_site_aniso_label
_atom_site_aniso_U_11
_atom_site_aniso_U_22
_atom_site_aniso_U_33
_atom_site_aniso_U_12
_atom_site_aniso_U_13
_atom_site_aniso_U_23
Cu1 0.0202(3) 0.0200(3) 0.0177(3) 0.00153(16) 0.0048(2) -0.00048(16)
Cl1 0.0283(4) 0.0256(4) 0.0231(4) 0.0026(3) 0.0059(3) 0.0032(3)
O1 0.0319(12) 0.0289(12) 0.0487(15) -0.0006(9) 0.0125(11) 0.0108(10)
O2 0.0334(12) 0.0313(12) 0.0246(11) 0.0051(9) 0.0068(9) 0.0083(9)
O3 0.0596(17) 0.0474(15) 0.0233(12) 0.0068(13) 0.0051(11) -0.0062(10)
O4 0.0247(11) 0.0328(12) 0.0444(14) 0.0043(9) 0.0101(10) 0.0018(10)
O5 0.0282(11) 0.0257(10) 0.0264(11) 0.0043(9) 0.0104(9) 0.0025(8)
O6 0.0380(13) 0.0290(11) 0.0273(12) 0.0045(10) 0.0054(10) -0.0025(9)
O7 0.0284(12) 0.0446(13) 0.0307(12) 0.0039(10) 0.0067(10) -0.0025(10)
O8 0.0528(17) 0.0424(15) 0.0462(16) 0.0020(12) 0.0177(13) 0.0014(12)

loop_
_atom_type_symbol
_atom_type_description
_atom_type_scat_dispersion_real
_atom_type_scat_dispersion_imag
_atom_type_scat_source
H H 0.0000 0.0000 'International Tables Vol C Tables 4.2.6.8 and 6.1.1.4'
O O 0.0106 0.0060 'International Tables Vol C Tables 4.2.6.8 and 6.1.1.4'
Cl Cl 0.1484 0.1585 'International Tables Vol C Tables 4.2.6.8 and 6.1.1.4'
Cu Cu 0.3201 1.2651 'International Tables Vol C Tables 4.2.6.8 and 6.1.1.4'

loop_
_geom_angle_atom_site_label_1
_geom_angle_atom_site_label_2
_geom_angle_atom_site_label_3
_geom_angle_site_symmetry_1
_geom_angle_site_symmetry_3
_geom_angle
_geom_angle_publ_flag
O5 Cu1 O5 . 3_755 180.00(17) yes
O5 Cu1 O6 . 3_755 91.09(9) yes
O5 Cu1 O6 3_755 3_755 88.91(9) no
O5 Cu1 O6 . . 88.91(9) yes
O5 Cu1 O6 3_755 . 91.09(9) no
O6 Cu1 O6 3_755 . 180.00(16) yes
O5 Cu1 O7 . . 89.42(9) yes
O5 Cu1 O7 3_755 . 90.58(9) yes
O6 Cu1 O7 3_755 . 88.68(9) yes
O6 Cu1 O7 . . 91.32(9) yes
O5 Cu1 O7 . 3_755 90.58(9) no
O5 Cu1 O7 3_755 3_755 89.42(9) no
O6 Cu1 O7 3_755 3_755 91.32(9) no
O6 Cu1 O7 . 3_755 88.68(9) no
O7 Cu1 O7 . 3_755 180.00(14) yes
O3 Cl1 O4 . . 110.81(16) no
O3 Cl1 O2 . . 108.86(14) no
O4 Cl1 O2 . . 109.93(13) no
O3 Cl1 O1 . . 109.53(16) no
O4 Cl1 O1 . . 109.36(14) no
O2 Cl1 O1 . . 108.31(14) no
Cu1 O5 H5A . . 116.0 no
Cu1 O5 H5 . . 119.0 no
H5A O5 H5 . . 105.2 no
Cu1 O6 H6A . . 118.0 no
Cu1 O6 H6 . . 110.0 no
H6A O6 H6 . . 109.3 no
Cu1 O7 H7A . . 113.1 no
Cu1 O7 H7 . . 113.1 no
H7A O7 H7 . . 109.3 no
H8A O8 H8 . . 113.2 no

loop_
_geom_bond_atom_site_label_1
_geom_bond_atom_site_label_2
_geom_bond_site_symmetry_2
_geom_bond_distance
_geom_bond_publ_flag
Cu1 O5 . 1.969(2) yes
Cu1 O5 3_755 1.969(2) no
Cu1 O6 3_755 2.084(2) no
Cu1 O6 . 2.084(2) yes
Cu1 O7 . 2.202(2) yes
Cu1 O7 3_755 2.202(2) no
Cl1 O3 . 1.458(2) no
Cl1 O4 . 1.478(2) no
Cl1 O2 . 1.479(2) no
Cl1 O1 . 1.481(2) no
O5 H5A . 0.8161 no
O5 H5 . 0.8186 no
O6 H6A . 0.8142 no
O6 H6 . 0.8165 no
O7 H7A . 0.8109 no
O7 H7 . 0.8130 no
O8 H8A . 0.8260 no
O8 H8 . 0.8284 no

loop_
_geom_hbond_atom_site_label_D
_geom_hbond_atom_site_label_H
_geom_hbond_atom_site_label_A
_geom_hbond_site_symmetry_A
_geom_hbond_distance_DH
_geom_hbond_distance_HA
_geom_hbond_distance_DA
_geom_hbond_angle_DHA
_geom_hbond_publ_flag
O5 H5A O2 4_565 0.82 1.92 2.733(3) 174 yes
O5 H5 O1 1_554 0.82 1.87 2.686(3) 174 yes
O6 H6A O3 2_746 0.81 1.90 2.716(3) 176 yes
O6 H6 O4 3_756 0.82 1.94 2.748(3) 172 yes
O7 H7A O4 4_565 0.81 2.02 2.820(3) 168 yes
O7 H7 O2 4_665 0.81 2.02 2.825(3) 172 yes
O8 H8 O1 2_656 0.83 2.19 2.984(4) 162 yes
O8 H8A O2 . 0.83 2.04 2.860(4) 176 yes
